data_7233204
loop_
_publ_author_name
'Tomoyuki Kakinuma'
'Hirotaka Kojima'
'Tadashi Kawamoto'
'Takehiko Mori'

_publ_section_title
;
 Giant phototransistor response in dithienyltetrathiafulvalene derivatives
;
_journal_name_full 'Journal of Materials Chemistry C'
_journal_page_first 2900
_journal_page_last 2905
_journal_paper_doi 10.1039/C3TC30089G
_journal_volume 1
_journal_year 2013
_chemical_formula_moiety 'C22 H24 S6 '
_chemical_formula_sum 'C22 H24 S6'
_chemical_formula_weight 480.79
_space_group_IT_number 14
_space_group_name_Hall '-P 2ybc'
_space_group_name_H-M_alt 'P 1 21/c 1'
_symmetry_cell_setting monoclinic
_symmetry_Int_Tables_number 14
_symmetry_space_group_name_Hall '-P 2ybc'
_symmetry_space_group_name_H-M 'P 1 21/c 1'
_cell_angle_alpha 90.0000
_cell_angle_beta 100.39(3)
_cell_angle_gamma 90.0000
_cell_formula_units_Z 2
_cell_length_a 17.710(6)
_cell_length_b 6.1607(12)
_cell_length_c 10.744(4)
_cell_measurement_reflns_used 25
_cell_measurement_temperature 293.1
_cell_measurement_theta_max 14.9
_cell_measurement_theta_min 12.7
_cell_volume 1153.0(6)
_computing_cell_refinement WinAFC
_computing_data_collection WinAFC
_computing_data_reduction CrystalStructure
_computing_publication_material 'CrystalStructure 3.8'
_computing_structure_refinement CRYSTALS
_computing_structure_solution SIR92
_diffrn_ambient_temperature 293.1
_diffrn_measured_fraction_theta_full 0.999
_diffrn_measured_fraction_theta_max 0.999
_diffrn_measurement_device_type 'Rigaku AFC7R'
_diffrn_measurement_method \w-2\q
_diffrn_radiation_type 'Mo K\a'
_diffrn_radiation_wavelength 0.71069
_diffrn_reflns_av_R_equivalents 0.096
_diffrn_reflns_limit_h_max 24
_diffrn_reflns_limit_h_min -24
_diffrn_reflns_limit_k_max 8
_diffrn_reflns_limit_k_min -8
_diffrn_reflns_limit_l_max 15
_diffrn_reflns_limit_l_min 0
_diffrn_reflns_number 6780
_diffrn_reflns_theta_full 30.02
_diffrn_reflns_theta_max 30.02
_diffrn_standards_decay_% 0.00
_diffrn_standards_interval_count 0
_diffrn_standards_number 3
_exptl_absorpt_coefficient_mu 0.600
_exptl_absorpt_correction_T_max 0.887
_exptl_absorpt_correction_T_min 0.650
_exptl_absorpt_correction_type psi-scan
_exptl_absorpt_process_details '(North, Phillips & Mathews, 1968)'
_exptl_crystal_colour colorless
_exptl_crystal_density_diffrn 1.385
_exptl_crystal_density_method 'not measured'
_exptl_crystal_description prismatic
_exptl_crystal_F_000 504.00
_exptl_crystal_size_max 0.60
_exptl_crystal_size_mid 0.50
_exptl_crystal_size_min 0.10
_refine_diff_density_max 1.17
_refine_diff_density_min -0.99
_refine_ls_extinction_method none
_refine_ls_goodness_of_fit_ref 1.052
_refine_ls_hydrogen_treatment noref
_refine_ls_number_parameters 127
_refine_ls_number_reflns 5146
_refine_ls_R_factor_gt 0.0807
_refine_ls_shift/su_max 0.0000
_refine_ls_structure_factor_coef Fsqd
_refine_ls_weighting_details 'w = 1/[0.0010Fo^2^ + 3.0000\s(Fo^2^) + 0.5000]/(4Fo^2^)'
_refine_ls_weighting_scheme calc
_refine_ls_wR_factor_ref 0.1768
_reflns_number_gt 3158
_reflns_number_total 3373
_reflns_threshold_expression F^2^>2.0\s(F^2^)
_cod_data_source_file 1000002.cif
_cod_data_source_block PCOD1000002
_cod_original_formula_sum 'C22 H24 S6 '
_cod_database_code 7233204

loop_
_symmetry_equiv_pos_site_id
_symmetry_equiv_pos_as_xyz
1 +X,+Y,+Z
2 -X,1/2+Y,1/2-Z
3 -X,-Y,-Z
4 +X,1/2-Y,1/2+Z

loop_
_atom_site_label
_atom_site_type_symbol
_atom_site_fract_x
_atom_site_fract_y
_atom_site_fract_z
_atom_site_U_iso_or_equiv
_atom_site_adp_type
_atom_site_occupancy
_atom_site_symmetry_multiplicity
_atom_site_calc_flag
_atom_site_refinement_flags
_atom_site_disorder_assembly
_atom_site_disorder_group
S(1) S 0.57377(6) 0.22033(16) 0.48159(11) 0.0610(3) Uani 1.00 1 d . . .
S(2) S 0.55793(7) 0.64936(15) 0.35744(10) 0.0594(3) Uani 1.00 1 d . . .
S(3) S 0.76273(6) 0.43059(14) 0.22245(10) 0.0547(3) Uani 1.00 1 d . . .
C(1) C 0.5269(2) 0.4732(5) 0.4662(3) 0.0446(10) Uani 1.00 1 d . . .
C(2) C 0.6357(2) 0.2837(5) 0.3819(3) 0.0537(11) Uani 1.00 1 d . . .
C(3) C 0.6314(2) 0.4788(5) 0.3247(3) 0.0466(10) Uani 1.00 1 d . . .
C(4) C 0.6821(2) 0.5676(5) 0.2454(3) 0.0456(10) Uani 1.00 1 d . . .
C(5) C 0.6770(2) 0.7612(6) 0.1839(3) 0.0573(12) Uani 1.00 1 d . . .
C(6) C 0.7370(2) 0.7996(5) 0.1209(3) 0.0566(12) Uani 1.00 1 d . . .
C(7) C 0.7916(2) 0.6377(5) 0.1312(3) 0.0452(10) Uani 1.00 1 d . . .
C(8) C 0.8640(2) 0.6173(6) 0.0791(3) 0.0510(11) Uani 1.00 1 d . . .
C(9) C 0.9267(2) 0.5026(9) 0.1720(5) 0.0848(17) Uani 1.00 1 d . . .
C(10) C 0.8475(2) 0.4872(8) -0.0443(4) 0.0902(19) Uani 1.00 1 d . . .
C(11) C 0.8951(3) 0.8393(8) 0.0505(5) 0.0941(19) Uani 1.00 1 d . . .
H(1) H 0.6726 0.1820 0.3653 0.064 Uiso 1.00 1 c R . .
H(2) H 0.6367 0.8619 0.1855 0.068 Uiso 1.00 1 c R . .
H(3) H 0.7410 0.9280 0.0732 0.069 Uiso 1.00 1 c R . .
H(4) H 0.9556 0.6095 0.2256 0.103 Uiso 1.00 1 c R . .
H(5) H 0.9602 0.4265 0.1281 0.103 Uiso 1.00 1 c R . .
H(6) H 0.9041 0.4053 0.2229 0.103 Uiso 1.00 1 c R . .
H(7) H 0.8736 0.8803 -0.0341 0.118 Uiso 1.00 1 c R . .
H(8) H 0.9492 0.8336 0.0598 0.118 Uiso 1.00 1 c R . .
H(9) H 0.8806 0.9417 0.1076 0.118 Uiso 1.00 1 c R . .
H(10) H 0.8550 0.3362 -0.0266 0.110 Uiso 1.00 1 c R . .
H(11) H 0.8809 0.5330 -0.0987 0.110 Uiso 1.00 1 c R . .
H(12) H 0.7959 0.5123 -0.0826 0.110 Uiso 1.00 1 c R . .

loop_
_atom_site_aniso_label
_atom_site_aniso_U_11
_atom_site_aniso_U_22
_atom_site_aniso_U_33
_atom_site_aniso_U_12
_atom_site_aniso_U_13
_atom_site_aniso_U_23
S(1) 0.0767(7) 0.0380(5) 0.0729(7) 0.0112(4) 0.0258(6) 0.0107(4)
S(2) 0.0757(7) 0.0422(5) 0.0637(7) 0.0179(4) 0.0219(5) 0.0113(4)
S(3) 0.0617(6) 0.0358(4) 0.0696(7) 0.0082(4) 0.0198(5) 0.0104(4)
C(1) 0.049(2) 0.0349(17) 0.048(2) 0.0023(15) 0.0046(16) 0.0019(15)
C(2) 0.060(2) 0.0359(18) 0.067(2) 0.0099(17) 0.018(2) 0.0004(18)
C(3) 0.059(2) 0.0326(17) 0.046(2) 0.0030(16) 0.0028(18) -0.0061(15)
C(4) 0.055(2) 0.0344(17) 0.045(2) 0.0033(16) 0.0046(17) -0.0015(16)
C(5) 0.064(2) 0.047(2) 0.059(2) 0.0183(19) 0.009(2) 0.0117(19)
C(6) 0.063(2) 0.043(2) 0.062(2) 0.0063(18) 0.008(2) 0.0133(18)
C(7) 0.055(2) 0.0402(18) 0.038(2) -0.0036(16) 0.0007(17) 0.0016(15)
C(8) 0.053(2) 0.053(2) 0.047(2) -0.0033(17) 0.0088(19) 0.0010(17)
C(9) 0.046(2) 0.120(4) 0.088(3) 0.004(2) 0.012(2) 0.019(3)
C(10) 0.082(3) 0.111(4) 0.081(3) -0.018(3) 0.024(2) -0.035(3)
C(11) 0.114(4) 0.072(3) 0.105(4) -0.026(2) 0.041(3) 0.001(2)

loop_
_atom_type_symbol
_atom_type_description
_atom_type_scat_dispersion_real
_atom_type_scat_dispersion_imag
_atom_type_scat_source
C C 0.003 0.002
;
International Tables for Crystallography
(1992, Vol. C, Tables 4.2.6.8 and 6.1.1.4)
;
H H 0.000 0.000
;
International Tables for Crystallography
(1992, Vol. C, Table 6.1.1.4)
;
S S 0.125 0.123
;
International Tables for Crystallography
(1992, Vol. C, Tables 4.2.6.8 and 6.1.1.4)
;

loop_
_geom_angle_atom_site_label_1
_geom_angle_atom_site_label_2
_geom_angle_atom_site_label_3
_geom_angle
_geom_angle_publ_flag
_geom_angle_site_symmetry_1
_geom_angle_site_symmetry_2
_geom_angle_site_symmetry_3
C(1) S(1) C(2) 94.84(17) yes . . .
C(1) S(2) C(3) 95.51(16) yes . . .
C(4) S(3) C(7) 93.25(17) yes . . .
S(1) C(1) S(2) 114.3(2) yes . . .
S(1) C(1) C(1) 122.5(2) yes . . 3_666
S(2) C(1) C(1) 123.2(2) yes . . 3_666
S(1) C(2) C(3) 120.0(3) yes . . .
S(2) C(3) C(2) 115.2(3) yes . . .
S(2) C(3) C(4) 116.8(2) yes . . .
C(2) C(3) C(4) 127.9(3) yes . . .
S(3) C(4) C(3) 121.2(2) yes . . .
S(3) C(4) C(5) 110.3(3) yes . . .
C(3) C(4) C(5) 128.5(3) yes . . .
C(4) C(5) C(6) 113.6(3) yes . . .
C(5) C(6) C(7) 115.3(3) yes . . .
S(3) C(7) C(6) 107.6(3) yes . . .
S(3) C(7) C(8) 120.6(2) yes . . .
C(6) C(7) C(8) 131.8(3) yes . . .
C(7) C(8) C(9) 111.5(3) yes . . .
C(7) C(8) C(10) 108.9(3) yes . . .
C(7) C(8) C(11) 111.4(3) yes . . .
C(9) C(8) C(10) 109.1(3) yes . . .
C(9) C(8) C(11) 107.5(3) yes . . .
C(10) C(8) C(11) 108.3(3) yes . . .
S(1) C(2) H(1) 120.6 no . . .
C(3) C(2) H(1) 119.4 no . . .
C(4) C(5) H(2) 123.4 no . . .
C(6) C(5) H(2) 123.1 no . . .
C(5) C(6) H(3) 123.1 no . . .
C(7) C(6) H(3) 121.6 no . . .
C(8) C(9) H(4) 108.7 no . . .
C(8) C(9) H(5) 110.6 no . . .
C(8) C(9) H(6) 109.7 no . . .
H(4) C(9) H(5) 109.0 no . . .
H(4) C(9) H(6) 108.8 no . . .
H(5) C(9) H(6) 110.0 no . . .
C(8) C(10) H(10) 109.8 no . . .
C(8) C(10) H(11) 109.6 no . . .
C(8) C(10) H(12) 108.1 no . . .
H(10) C(10) H(11) 109.5 no . . .
H(10) C(10) H(12) 109.6 no . . .
H(11) C(10) H(12) 110.2 no . . .
C(8) C(11) H(7) 109.5 no . . .
C(8) C(11) H(8) 109.9 no . . .
C(8) C(11) H(9) 108.5 no . . .
H(7) C(11) H(8) 109.4 no . . .
H(7) C(11) H(9) 109.5 no . . .
H(8) C(11) H(9) 110.1 no . . .

loop_
_geom_bond_atom_site_label_1
_geom_bond_atom_site_label_2
_geom_bond_distance
_geom_bond_publ_flag
_geom_bond_site_symmetry_1
_geom_bond_site_symmetry_2
S(1) C(1) 1.759(3) yes . .
S(1) C(2) 1.711(4) yes . .
S(2) C(1) 1.754(3) yes . .
S(2) C(3) 1.757(3) yes . .
S(3) C(4) 1.714(3) yes . .
S(3) C(7) 1.741(3) yes . .
C(1) C(1) 1.339(5) yes . 3_666
C(2) C(3) 1.346(4) yes . .
C(3) C(4) 1.452(5) yes . .
C(4) C(5) 1.358(5) yes . .
C(5) C(6) 1.379(6) yes . .
C(6) C(7) 1.380(5) yes . .
C(7) C(8) 1.495(5) yes . .
C(8) C(9) 1.526(5) yes . .
C(8) C(10) 1.532(6) yes . .
C(8) C(11) 1.525(6) yes . .
C(2) H(1) 0.945 no . .
C(5) H(2) 0.948 no . .
C(6) H(3) 0.952 no . .
C(9) H(4) 0.960 no . .
C(9) H(5) 0.946 no . .
C(9) H(6) 0.948 no . .
C(10) H(10) 0.954 no . .
C(10) H(11) 0.946 no . .
C(10) H(12) 0.945 no . .
C(11) H(7) 0.953 no . .
C(11) H(8) 0.947 no . .
C(11) H(9) 0.947 no . .

loop_
_geom_contact_atom_site_label_1
_geom_contact_atom_site_label_2
_geom_contact_distance
_geom_contact_site_symmetry_1
_geom_contact_site_symmetry_2
S(1) C(4) 3.591(3) . 4_555
C(4) S(1) 3.591(3) . 4_554
S(1) H(2) 3.433 . 4_565
S(2) H(2) 3.550 . 4_565
S(3) H(3) 3.476 . 1_545
S(3) H(7) 3.194 . 4_565
S(3) H(10) 3.324 . 4_555
S(3) H(12) 3.425 . 4_555
C(1) H(2) 3.133 . 2_645
C(1) H(2) 2.952 . 4_565
C(2) H(2) 3.349 . 1_545
C(2) H(3) 3.078 . 4_565
C(2) H(12) 3.336 . 4_555
C(3) H(3) 3.058 . 4_565
C(4) H(3) 3.489 . 4_565
C(4) H(12) 3.582 . 4_565
C(5) H(1) 3.253 . 1_565
C(5) H(12) 3.282 . 4_565
C(6) H(12) 3.373 . 4_565
C(9) H(4) 3.255 . 2_745
C(9) H(7) 3.528 . 4_565
C(9) H(8) 3.455 . 2_745
C(9) H(9) 3.589 . 1_545
C(10) H(1) 3.246 . 4_554
C(11) H(10) 3.217 . 1_565
H(1) C(5) 3.253 . 1_545
H(1) C(10) 3.246 . 4_555
H(1) H(2) 2.754 . 1_545
H(1) H(3) 3.355 . 4_565
H(1) H(10) 3.232 . 4_555
H(1) H(12) 2.464 . 4_555
H(2) S(1) 3.433 . 4_564
H(2) S(2) 3.550 . 4_564
H(2) C(1) 3.133 . 2_655
H(2) C(1) 2.952 . 4_564
H(2) C(2) 3.349 . 1_565
H(2) H(1) 2.754 . 1_565
H(2) H(12) 3.496 . 4_565
H(3) S(3) 3.476 . 1_565
H(3) C(2) 3.078 . 4_564
H(3) C(3) 3.058 . 4_564
H(3) C(4) 3.489 . 4_564
H(3) H(1) 3.355 . 4_564
H(3) H(10) 3.512 . 1_565
H(4) C(9) 3.255 . 2_755
H(4) H(4) 3.455 . 2_745
H(4) H(4) 3.455 . 2_755
H(4) H(5) 2.768 . 2_755
H(4) H(6) 3.050 . 2_755
H(4) H(7) 3.183 . 4_565
H(4) H(8) 3.106 . 2_745
H(4) H(9) 3.289 . 2_745
H(4) H(11) 3.527 . 3_765
H(4) H(11) 3.326 . 4_565
H(5) H(4) 2.768 . 2_745
H(5) H(5) 3.433 . 3_765
H(5) H(8) 3.494 . 2_745
H(5) H(8) 3.223 . 3_765
H(5) H(9) 3.293 . 1_545
H(5) H(11) 2.899 . 3_765
H(6) H(4) 3.050 . 2_745
H(6) H(7) 3.060 . 4_565
H(6) H(8) 3.195 . 2_745
H(6) H(9) 3.111 . 1_545
H(6) H(10) 3.325 . 4_555
H(6) H(11) 3.379 . 4_555
H(7) S(3) 3.194 . 4_564
H(7) C(9) 3.528 . 4_564
H(7) H(4) 3.183 . 4_564
H(7) H(6) 3.060 . 4_564
H(7) H(10) 2.831 . 1_565
H(8) C(9) 3.455 . 2_755
H(8) H(4) 3.106 . 2_755
H(8) H(5) 3.494 . 2_755
H(8) H(5) 3.223 . 3_765
H(8) H(6) 3.195 . 2_755
H(8) H(8) 3.151 . 3_775
H(8) H(10) 3.560 . 1_565
H(9) C(9) 3.589 . 1_565
H(9) H(4) 3.289 . 2_755
H(9) H(5) 3.293 . 1_565
H(9) H(6) 3.111 . 1_565
H(9) H(10) 2.821 . 1_565
H(9) H(11) 3.158 . 4_565
H(10) S(3) 3.324 . 4_554
H(10) C(11) 3.217 . 1_545
H(10) H(1) 3.232 . 4_554
H(10) H(3) 3.512 . 1_545
H(10) H(6) 3.325 . 4_554
H(10) H(7) 2.831 . 1_545
H(10) H(8) 3.560 . 1_545
H(10) H(9) 2.821 . 1_545
H(11) H(4) 3.527 . 3_765
H(11) H(4) 3.326 . 4_564
H(11) H(5) 2.899 . 3_765
H(11) H(6) 3.379 . 4_554
H(11) H(9) 3.158 . 4_564
H(12) S(3) 3.425 . 4_554
H(12) C(2) 3.336 . 4_554
H(12) C(4) 3.582 . 4_564
H(12) C(5) 3.282 . 4_564
H(12) C(6) 3.373 . 4_564
H(12) H(1) 2.464 . 4_554
H(12) H(2) 3.496 . 4_564

loop_
_geom_torsion_atom_site_label_1
_geom_torsion_atom_site_label_2
_geom_torsion_atom_site_label_3
_geom_torsion_atom_site_label_4
_geom_torsion
_geom_torsion_site_symmetry_1
_geom_torsion_site_symmetry_2
_geom_torsion_site_symmetry_3
_geom_torsion_site_symmetry_4
C(1) S(1) C(2) C(3) -1.3(3) . . . .
C(2) S(1) C(1) S(2) 3.9(2) . . . .
C(2) S(1) C(1) C(1) -174.9(3) . . . 3_666
C(1) S(2) C(3) C(2) 3.8(3) . . . .
C(1) S(2) C(3) C(4) -173.3(2) . . . .
C(3) S(2) C(1) S(1) -4.6(2) . . . .
C(3) S(2) C(1) C(1) 174.2(3) . . . 3_666
C(4) S(3) C(7) C(6) -1.1(2) . . . .
C(4) S(3) C(7) C(8) 179.3(2) . . . .
C(7) S(3) C(4) C(3) -177.0(2) . . . .
C(7) S(3) C(4) C(5) 1.1(2) . . . .
S(1) C(1) C(1) S(2) -1.3(4) . . 3_666 3_666
S(2) C(1) C(1) S(1) 1.3(4) . . 3_666 3_666
S(1) C(2) C(3) S(2) -1.7(4) . . . .
S(1) C(2) C(3) C(4) 175.0(2) . . . .
S(2) C(3) C(4) S(3) 171.94(18) . . . .
S(2) C(3) C(4) C(5) -5.7(4) . . . .
C(2) C(3) C(4) S(3) -4.7(5) . . . .
C(2) C(3) C(4) C(5) 177.7(3) . . . .
S(3) C(4) C(5) C(6) -0.7(4) . . . .
C(3) C(4) C(5) C(6) 177.2(3) . . . .
C(4) C(5) C(6) C(7) -0.2(4) . . . .
C(5) C(6) C(7) S(3) 1.0(4) . . . .
C(5) C(6) C(7) C(8) -179.6(3) . . . .
S(3) C(7) C(8) C(9) -36.8(4) . . . .
S(3) C(7) C(8) C(10) 83.6(3) . . . .
S(3) C(7) C(8) C(11) -157.0(2) . . . .
C(6) C(7) C(8) C(9) 143.8(4) . . . .
C(6) C(7) C(8) C(10) -95.8(4) . . . .
C(6) C(7) C(8) C(11) 23.6(5) . . . .
